data_1572799
loop_
_publ_author_name
'Xiang, Libo'
'Wang, Junyi'
'Matler, Alexander'
'Ye, Qing'

_publ_section_title
;
 Structure-constraint induced increase in Lewis acidity of
 tris(<i>ortho</i>-carboranyl)borane and selective complexation with
 Bestmann ylides.
;
_journal_issue 43
_journal_name_full 'Chemical science'
_journal_page_first 17944
_journal_page_last 17949
_journal_paper_doi 10.1039/d4sc06144f
_journal_volume 15
_journal_year 2024
_chemical_formula_moiety 'C6.04 H31 B30.96'
_chemical_formula_sum 'C6.04 H31 B30.96'
_chemical_formula_weight 438.46
_space_group_crystal_system orthorhombic
_space_group_IT_number 62
_space_group_name_Hall '-P 2ac 2n'
_space_group_name_H-M_alt 'P n m a'
_atom_sites_solution_hydrogens geom
_atom_sites_solution_primary dual
_atom_sites_solution_secondary difmap
_audit_creation_date 2024-05-14
_audit_creation_method
;
Olex2 1.5
(compiled 2024.01.12 svn.r2f8d729c for OlexSys, GUI svn.r6928)
;
_audit_update_record
;
2024-05-15 deposited with the CCDC.	2024-10-03 downloaded from the CCDC.
;
_cell_angle_alpha 90
_cell_angle_beta 90
_cell_angle_gamma 90
_cell_formula_units_Z 4
_cell_length_a 21.640(4)
_cell_length_b 16.954(3)
_cell_length_c 6.7999(12)
_cell_measurement_reflns_used 9876
_cell_measurement_temperature 100(2)
_cell_measurement_theta_max 27.58
_cell_measurement_theta_min 2.23
_cell_volume 2494.8(8)
_computing_cell_refinement 'Saint+ ver. 8.40B (Bruker AXS)'
_computing_data_collection 'BIS 6.2.14 / APEX4 ver. 2021.10 (Bruker AXS)'
_computing_data_reduction 'Saint+ ver. 8.40B (Bruker AXS)'
_computing_molecular_graphics 'Olex2 1.5 (Dolomanov et al., 2009)'
_computing_publication_material 'Olex2 1.5 (Dolomanov et al., 2009)'
_computing_structure_refinement 'SHELXL-2019/1 (Sheldrick, 2019)'
_computing_structure_solution 'SHELXT 2018/2 (Sheldrick, 2018)''
_diffrn_ambient_environment N~2~
_diffrn_ambient_temperature 100(2)
_diffrn_detector CPA
_diffrn_detector_area_resol_mean 7.5
_diffrn_detector_type 'Photon II'
_diffrn_measured_fraction_theta_full 1.000
_diffrn_measured_fraction_theta_max 0.992
_diffrn_measurement_device 'four-circle diffractometer'
_diffrn_measurement_device_type 'Bruker D8-Quest'
_diffrn_measurement_method '\f and \w scans'
_diffrn_orient_matrix_type
;
 Sparks R.A., Computational Crystallography p1-18 (Clarendon Press, 1982)
;
_diffrn_orient_matrix_UB_11 0.0159889
_diffrn_orient_matrix_UB_12 -0.0026215
_diffrn_orient_matrix_UB_13 -0.0458919
_diffrn_orient_matrix_UB_21 -0.1313381
_diffrn_orient_matrix_UB_22 -0.0261338
_diffrn_orient_matrix_UB_23 -0.0036021
_diffrn_orient_matrix_UB_31 -0.0641972
_diffrn_orient_matrix_UB_32 0.0528131
_diffrn_orient_matrix_UB_33 -0.0040604
_diffrn_radiation_monochromator 'multi-layer mirror'
_diffrn_radiation_probe x-ray
_diffrn_radiation_type MoK\a
_diffrn_radiation_wavelength 0.71073
_diffrn_radiation_xray_symbol K-L~2,3~
_diffrn_reflns_av_R_equivalents 0.0596
_diffrn_reflns_av_unetI/netI 0.0306
_diffrn_reflns_Laue_measured_fraction_full 1.000
_diffrn_reflns_Laue_measured_fraction_max 0.992
_diffrn_reflns_limit_h_max 25
_diffrn_reflns_limit_h_min -28
_diffrn_reflns_limit_k_max 22
_diffrn_reflns_limit_k_min -19
_diffrn_reflns_limit_l_max 8
_diffrn_reflns_limit_l_min -8
_diffrn_reflns_number 29339
_diffrn_reflns_point_group_measured_fraction_full 1.000
_diffrn_reflns_point_group_measured_fraction_max 0.992
_diffrn_reflns_theta_full 25.242
_diffrn_reflns_theta_max 27.646
_diffrn_reflns_theta_min 1.882
_diffrn_source 'micro-focus sealed X-ray tube'
_diffrn_source_type 'Incoatec ImS 2.0'
_diffrn_standards_number 0
_exptl_absorpt_coefficient_mu 0.047
_exptl_absorpt_correction_T_max 0.7456
_exptl_absorpt_correction_T_min 0.6468
_exptl_absorpt_correction_type multi-scan
_exptl_absorpt_process_details 'SADABS 2016/2 (Bruker AXS)'
_exptl_crystal_colour colourless
_exptl_crystal_colour_primary colourless
_exptl_crystal_density_diffrn 1.167
_exptl_crystal_description block
_exptl_crystal_F_000 888
_exptl_crystal_preparation
;
 For data collection the crystal was immersed in a film of perfluoropolyether 
 oil, mounted on a polyimide loop and transferred to stream of cold nitrogen 
 (Oxford Cryostream 800).
;
_exptl_crystal_size_max 0.444
_exptl_crystal_size_mid 0.32
_exptl_crystal_size_min 0.251
_refine_diff_density_max 0.368
_refine_diff_density_min -0.234
_refine_diff_density_rms 0.051
_refine_ls_extinction_method none
_refine_ls_goodness_of_fit_ref 1.104
_refine_ls_hydrogen_treatment mixed
_refine_ls_matrix_type full
_refine_ls_number_parameters 189
_refine_ls_number_reflns 2984
_refine_ls_number_restraints 0
_refine_ls_restrained_S_all 1.104
_refine_ls_R_factor_all 0.0601
_refine_ls_R_factor_gt 0.0504
_refine_ls_shift/su_max 0.000
_refine_ls_shift/su_mean 0.000
_refine_ls_structure_factor_coef Fsqd
_refine_ls_weighting_details
;
 w=1/[\s^2^(Fo^2^)+(0.0772P)^2^+1.0046P] where P=(Fo^2^+2Fc^2^)/3
;
_refine_ls_weighting_scheme calc
_refine_ls_wR_factor_gt 0.1400
_refine_ls_wR_factor_ref 0.1494
_reflns_Friedel_coverage 0.000
_reflns_number_gt 2537
_reflns_number_total 2984
_reflns_threshold_expression 'I > 2\s(I)'
_cod_data_source_file d4sc06144f3.cif
_cod_data_source_block 1
_cod_depositor_comments 'Adding full bibliography for 1572799--1572802.cif.'
_cod_original_cell_volume 2494.7(8)
_cod_database_code 1572799
_shelx_shelxl_version_number 2019/1
_shelx_space_group_comment
;
 The symmetry employed for this shelxl refinement is uniquely defined by the 
 following loop, which should always be used as a source of symmetry 
 information in preference to the above space-group names. They are only 
 intended as comments.
;
_shelx_estimated_absorpt_t_max 0.988
_shelx_estimated_absorpt_t_min 0.979
_exptl_absorpt_special_details
;
 Incident beam scaling, empirical absorption correction using spherical 
 harmonics, and outlier rejection was employed as implemented in SADABS. 
 Additional spherical absorption correction with mu*r value set to 0.2 was 
 applied.
;
_olex2_refinement_description
;
1. Others
 Sof(B4)=Sof(H4A)=1-FVAR(1)
 Sof(C4)=Sof(H4)=FVAR(1)
2.a Boron cage BH refined with riding coordinates:
 B1(H1), B2(H2), B3(H3), C4(H4), B4(H4A), B5(H5), B6(H6), B7(H7), B8(H8),
 B9(H9), B10(H10), B11(H11), B13(H13), B14(H14), B15(H15), B16(H16), B17(H17),
 B18(H18)
;
_olex2_submission_special_instructions 'No special instructions were received'

loop_
_space_group_symop_operation_xyz
'x, y, z'
'-x+1/2, -y, z+1/2'
'-x, y+1/2, -z'
'x+1/2, -y+1/2, -z+1/2'
'-x, -y, -z'
'x-1/2, y, -z-1/2'
'x, -y-1/2, z'
'-x-1/2, y-1/2, z-1/2'

loop_
_atom_site_label
_atom_site_type_symbol
_atom_site_fract_x
_atom_site_fract_y
_atom_site_fract_z
_atom_site_U_iso_or_equiv
_atom_site_adp_type
_atom_site_occupancy
_atom_site_site_symmetry_order
_atom_site_calc_flag
_atom_site_refinement_flags_posn
_atom_site_refinement_flags_adp
_atom_site_refinement_flags_occupancy
_atom_site_disorder_assembly
_atom_site_disorder_group
C1 C 0.20047(6) 0.67251(7) 0.46592(18) 0.0172(3) Uani 1 1 d . . . . .
B1 B 0.16048(7) 0.51588(9) 0.4318(2) 0.0233(3) Uani 1 1 d . . . . .
H1 H 0.169853 0.451128 0.444905 0.028 Uiso 1 1 calc R U . . .
C2 C 0.13184(5) 0.70467(7) 0.39422(17) 0.0163(3) Uani 1 1 d . . . . .
B2 B 0.08701(7) 0.55263(10) 0.3521(2) 0.0259(3) Uani 1 1 d . . . . .
H2 H 0.047983 0.512275 0.312361 0.031 Uiso 1 1 calc R U . . .
C3 C 0.31307(8) 0.750000 0.5197(2) 0.0159(4) Uani 1 2 d S T P A .
B3 B 0.11143(8) 0.56532(10) 0.6004(2) 0.0271(4) Uani 1 1 d . . . . .
H3 H 0.088550 0.533198 0.724565 0.032 Uiso 1 1 calc R U . . .
C4 C 0.3486(6) 0.8376(9) 0.610(3) 0.016(2) Uani 0.52(2) 1 d . . P A 1
H4 H 0.324931 0.895265 0.637948 0.019 Uiso 0.52(2) 1 calc R U P A 1
B4 B 0.3471(7) 0.8232(10) 0.605(3) 0.0150(19) Uani 0.48(2) 1 d . . P A 2
H4A H 0.318501 0.877091 0.632680 0.018 Uiso 0.48(2) 1 calc R U P A 2
B5 B 0.21811(7) 0.58315(8) 0.3533(2) 0.0215(3) Uani 1 1 d . . . . .
H5 H 0.266245 0.563792 0.316676 0.026 Uiso 1 1 calc R U . . .
B6 B 0.15352(7) 0.56270(9) 0.1987(2) 0.0225(3) Uani 1 1 d . . . . .
H6 H 0.158419 0.528901 0.058030 0.027 Uiso 1 1 calc R U . . .
B7 B 0.07357(7) 0.64438(10) 0.4718(2) 0.0244(3) Uani 1 1 d . . . . .
H7 H 0.026159 0.665812 0.510748 0.029 Uiso 1 1 calc R U . . .
B8 B 0.09943(7) 0.64304(9) 0.2235(2) 0.0225(3) Uani 1 1 d . . . . .
H8 H 0.069056 0.663587 0.100327 0.027 Uiso 1 1 calc R U . . .
B9 B 0.18066(7) 0.65907(8) 0.2209(2) 0.0196(3) Uani 1 1 d . . . . .
H9 H 0.204037 0.689610 0.095227 0.024 Uiso 1 1 calc R U . . .
B10 B 0.19265(7) 0.58523(9) 0.5990(2) 0.0237(3) Uani 1 1 d . . . . .
H10 H 0.224261 0.567608 0.721799 0.028 Uiso 1 1 calc R U . . .
B11 B 0.13820(7) 0.66141(9) 0.6274(2) 0.0219(3) Uani 1 1 d . . . . .
H11 H 0.133558 0.693459 0.770698 0.026 Uiso 1 1 calc R U . . .
B12 B 0.24164(9) 0.750000 0.4912(3) 0.0150(4) Uani 1 2 d S T P A .
B13 B 0.40653(7) 0.80270(10) 0.7659(2) 0.0238(3) Uani 1 1 d . . . . .
H13 H 0.420970 0.836949 0.899005 0.051(6) Uiso 1 1 calc R . . A 1
B14 B 0.42297(7) 0.83496(9) 0.5216(2) 0.0225(3) Uani 1 1 d . . . . .
H14 H 0.448988 0.890800 0.491775 0.040(5) Uiso 1 1 calc R . . A 1
B15 B 0.36171(6) 0.80279(9) 0.3658(2) 0.0209(3) Uani 1 1 d . . . . .
H15 H 0.345508 0.836876 0.234476 0.024(4) Uiso 1 1 calc R . . A 1
B16 B 0.43224(9) 0.750000 0.3693(3) 0.0208(4) Uani 1 2 d S T P A .
H16 H 0.463981 0.750001 0.239177 0.025 Uiso 1 2 calc R U P . .
B17 B 0.46030(9) 0.750000 0.6170(3) 0.0216(4) Uani 1 2 d S T P A .
H17 H 0.510955 0.749999 0.650883 0.026 Uiso 1 2 calc R U P . .
B18 B 0.33556(9) 0.750000 0.7628(3) 0.0200(4) Uani 1 2 d S T P A .
H18 H 0.302075 0.750000 0.888353 0.048(8) Uiso 1 2 calc R . P B 1

loop_
_atom_site_aniso_label
_atom_site_aniso_U_11
_atom_site_aniso_U_22
_atom_site_aniso_U_33
_atom_site_aniso_U_23
_atom_site_aniso_U_13
_atom_site_aniso_U_12
C1 0.0132(6) 0.0193(6) 0.0192(6) 0.0017(5) -0.0025(4) 0.0001(4)
B1 0.0248(8) 0.0205(7) 0.0246(8) 0.0014(6) -0.0028(6) -0.0053(6)
C2 0.0132(5) 0.0210(6) 0.0148(6) 0.0002(4) -0.0007(4) -0.0009(4)
B2 0.0219(7) 0.0268(8) 0.0289(8) -0.0017(6) -0.0018(6) -0.0069(6)
C3 0.0135(8) 0.0187(8) 0.0157(8) 0.000 -0.0006(6) 0.000
B3 0.0299(8) 0.0260(8) 0.0253(8) 0.0032(6) 0.0037(6) -0.0091(6)
C4 0.020(2) 0.006(5) 0.022(2) -0.001(3) -0.0049(15) -0.007(2)
B4 0.008(3) 0.006(5) 0.031(3) -0.001(3) -0.0003(19) -0.002(3)
B5 0.0198(7) 0.0169(7) 0.0277(8) -0.0002(6) -0.0016(6) -0.0003(5)
B6 0.0248(7) 0.0210(7) 0.0218(7) -0.0023(6) -0.0017(6) -0.0011(6)
B7 0.0163(7) 0.0293(8) 0.0275(8) -0.0008(6) 0.0028(5) -0.0065(6)
B8 0.0195(7) 0.0261(7) 0.0220(7) -0.0041(6) -0.0053(5) -0.0018(6)
B9 0.0198(7) 0.0206(7) 0.0184(7) -0.0010(5) 0.0031(5) 0.0011(5)
B10 0.0274(8) 0.0196(7) 0.0241(7) 0.0048(6) -0.0069(6) -0.0042(6)
B11 0.0244(7) 0.0251(7) 0.0162(7) 0.0029(5) 0.0010(5) -0.0044(6)
B12 0.0148(9) 0.0191(9) 0.0111(8) 0.000 0.0004(7) 0.000
B13 0.0137(6) 0.0353(8) 0.0223(7) -0.0079(6) -0.0010(5) -0.0018(6)
B14 0.0147(7) 0.0249(7) 0.0280(8) 0.0000(6) 0.0017(5) -0.0042(5)
B15 0.0153(6) 0.0264(7) 0.0209(7) 0.0051(6) 0.0015(5) -0.0011(5)
B16 0.0153(9) 0.0285(10) 0.0185(10) 0.000 0.0017(7) 0.000
B17 0.0144(9) 0.0304(11) 0.0199(10) 0.000 0.0007(7) 0.000
B18 0.0155(9) 0.0291(10) 0.0155(9) 0.000 -0.0002(7) 0.000

loop_
_atom_type_symbol
_atom_type_description
_atom_type_scat_dispersion_real
_atom_type_scat_dispersion_imag
_atom_type_scat_source
C C 0.0033 0.0016 'International Tables Vol C Tables 4.2.6.8 and 6.1.1.4'
H H 0.0000 0.0000 'International Tables Vol C Tables 4.2.6.8 and 6.1.1.4'
B B 0.0013 0.0007 'International Tables Vol C Tables 4.2.6.8 and 6.1.1.4'

loop_
_geom_angle_atom_site_label_1
_geom_angle_atom_site_label_2
_geom_angle_atom_site_label_3
_geom_angle
_geom_angle_site_symmetry_1
_geom_angle_site_symmetry_3
_geom_angle_publ_flag
C2 C1 B5 110.74(9) . . ?
C2 C1 B9 62.55(8) . . ?
C2 C1 B10 110.21(9) . . ?
C2 C1 B11 61.91(8) . . ?
B5 C1 B10 60.70(8) . . ?
B5 C1 B11 110.60(10) . . ?
B9 C1 B5 61.14(8) . . ?
B9 C1 B10 111.29(9) . . ?
B9 C1 B11 113.49(10) . . ?
B10 C1 B11 60.50(8) . . ?
B12 C1 C2 105.14(10) . . ?
B12 C1 B5 129.89(11) . . ?
B12 C1 B9 110.44(11) . . ?
B12 C1 B10 134.18(11) . . ?
B12 C1 B11 116.80(11) . . ?
B2 B1 H1 121.7 . . ?
B3 B1 H1 121.4 . . ?
B3 B1 B2 60.00(9) . . ?
B3 B1 B6 108.34(11) . . ?
B3 B1 B10 60.53(9) . . ?
B5 B1 H1 121.8 . . ?
B5 B1 B2 108.04(11) . . ?
B5 B1 B3 108.17(11) . . ?
B5 B1 B6 60.27(8) . . ?
B5 B1 B10 59.44(9) . . ?
B6 B1 H1 121.6 . . ?
B6 B1 B2 60.02(9) . . ?
B10 B1 H1 121.8 . . ?
B10 B1 B2 108.12(11) . . ?
B10 B1 B6 107.94(10) . . ?
C1 C2 B7 111.99(10) . . ?
C1 C2 B8 111.47(10) . . ?
C1 C2 B9 60.94(8) . . ?
C1 C2 B11 61.65(8) . . ?
C2 C2 C1 109.23(6) 7_575 . ?
C2 C2 B7 126.79(7) 7_575 . ?
C2 C2 B8 127.61(7) 7_575 . ?
C2 C2 B9 116.04(6) 7_575 . ?
C2 C2 B11 114.74(6) 7_575 . ?
B7 C2 B8 62.72(9) . . ?
B7 C2 B9 112.78(10) . . ?
B7 C2 B11 61.81(8) . . ?
B8 C2 B9 61.58(8) . . ?
B8 C2 B11 112.98(10) . . ?
B11 C2 B9 111.99(10) . . ?
B1 B2 H2 122.0 . . ?
B3 B2 B1 59.49(9) . . ?
B3 B2 H2 121.7 . . ?
B3 B2 B6 107.64(11) . . ?
B3 B2 B8 108.42(11) . . ?
B6 B2 B1 59.66(9) . . ?
B6 B2 H2 121.7 . . ?
B7 B2 B1 108.10(11) . . ?
B7 B2 H2 121.4 . . ?
B7 B2 B3 60.63(9) . . ?
B7 B2 B6 108.38(10) . . ?
B7 B2 B8 59.89(9) . . ?
B8 B2 B1 108.25(10) . . ?
B8 B2 H2 121.3 . . ?
B8 B2 B6 60.67(9) . . ?
C4 C3 C4 112.9(10) . 7_575 ?
B4 C3 B4 105.8(13) 7_575 . ?
B4 C3 B12 121.1(6) . . ?
B4 C3 B12 121.1(6) 7_575 . ?
B4 C3 B15 110.4(6) . 7_575 ?
B4 C3 B15 61.7(8) . . ?
B4 C3 B15 61.7(8) 7_575 7_575 ?
B4 C3 B15 110.4(6) 7_575 . ?
B4 C3 B18 60.5(8) 7_575 . ?
B4 C3 B18 60.5(8) . . ?
B12 C3 C4 118.1(4) . 7_575 ?
B12 C3 C4 118.1(4) . . ?
B12 C3 B15 121.83(11) . 7_575 ?
B12 C3 B15 121.83(11) . . ?
B12 C3 B18 113.56(14) . . ?
B15 C3 C4 112.1(5) 7_575 . ?
B15 C3 C4 112.1(5) . 7_575 ?
B15 C3 C4 61.0(5) . . ?
B15 C3 C4 61.0(5) 7_575 7_575 ?
B15 C3 B15 62.19(12) . 7_575 ?
B18 C3 C4 63.1(5) . 7_575 ?
B18 C3 C4 63.1(5) . . ?
B18 C3 B15 114.06(11) . . ?
B18 C3 B15 114.06(11) . 7_575 ?
B1 B3 B2 60.51(9) . . ?
B1 B3 H3 121.5 . . ?
B1 B3 B7 108.11(11) . . ?
B1 B3 B10 59.86(9) . . ?
B2 B3 H3 121.6 . . ?
B2 B3 B7 59.61(9) . . ?
B2 B3 B10 107.99(11) . . ?
B7 B3 H3 121.8 . . ?
B10 B3 H3 122.0 . . ?
B10 B3 B7 107.72(10) . . ?
B11 B3 B1 108.17(11) . . ?
B11 B3 B2 108.18(11) . . ?
B11 B3 H3 121.6 . . ?
B11 B3 B7 60.31(9) . . ?
B11 B3 B10 59.78(9) . . ?
C3 C4 H4 126.0 . . ?
C3 C4 B15 58.1(5) . . ?
C3 C4 B18 56.9(5) . . ?
B13 C4 C3 103.7(8) . . ?
B13 C4 H4 121.5 . . ?
B13 C4 B15 109.8(7) . . ?
B13 C4 B18 59.5(5) . . ?
B14 C4 C3 105.2(8) . . ?
B14 C4 H4 120.7 . . ?
B14 C4 B13 62.0(5) . . ?
B14 C4 B15 61.1(5) . . ?
B14 C4 B18 108.8(8) . . ?
B15 C4 H4 121.2 . . ?
B15 C4 B18 106.5(8) . . ?
B18 C4 H4 122.7 . . ?
C3 B4 H4A 116.8 . . ?
C3 B4 B13 115.4(10) . . ?
C3 B4 B14 114.5(10) . . ?
C3 B4 B15 64.3(8) . . ?
C3 B4 B18 64.7(7) . . ?
B13 B4 H4A 118.1 . . ?
B13 B4 B14 61.9(5) . . ?
B14 B4 H4A 118.7 . . ?
B15 B4 H4A 115.5 . . ?
B15 B4 B13 115.5(9) . . ?
B15 B4 B14 62.4(6) . . ?
B18 B4 H4A 114.7 . . ?
B18 B4 B13 63.4(7) . . ?
B18 B4 B14 115.9(9) . . ?
B18 B4 B15 119.8(10) . . ?
C1 B5 B1 105.85(10) . . ?
C1 B5 H5 123.9 . . ?
C1 B5 B6 104.88(10) . . ?
C1 B5 B9 59.30(8) . . ?
C1 B5 B10 59.73(8) . . ?
B1 B5 H5 122.2 . . ?
B1 B5 B6 60.06(9) . . ?
B6 B5 H5 122.8 . . ?
B9 B5 B1 107.42(10) . . ?
B9 B5 H5 121.8 . . ?
B9 B5 B6 58.80(8) . . ?
B10 B5 B1 60.42(9) . . ?
B10 B5 H5 120.5 . . ?
B10 B5 B6 108.55(11) . . ?
B10 B5 B9 108.98(10) . . ?
B1 B6 B2 60.33(9) . . ?
B1 B6 B5 59.68(8) . . ?
B1 B6 H6 121.6 . . ?
B1 B6 B8 107.97(11) . . ?
B2 B6 H6 121.8 . . ?
B2 B6 B8 59.65(9) . . ?
B5 B6 B2 107.81(11) . . ?
B5 B6 H6 121.9 . . ?
B5 B6 B8 107.87(10) . . ?
B8 B6 H6 121.8 . . ?
B9 B6 B1 108.20(10) . . ?
B9 B6 B2 108.10(11) . . ?
B9 B6 B5 60.15(8) . . ?
B9 B6 H6 121.5 . . ?
B9 B6 B8 60.18(8) . . ?
C2 B7 B2 105.14(10) . . ?
C2 B7 B3 105.08(10) . . ?
C2 B7 H7 123.7 . . ?
C2 B7 B8 58.79(8) . . ?
C2 B7 B11 60.36(8) . . ?
B2 B7 B3 59.75(9) . . ?
B2 B7 H7 122.8 . . ?
B3 B7 H7 123.0 . . ?
B8 B7 B2 60.22(9) . . ?
B8 B7 B3 107.98(11) . . ?
B8 B7 H7 121.1 . . ?
B11 B7 B2 106.59(11) . . ?
B11 B7 B3 58.19(9) . . ?
B11 B7 H7 121.8 . . ?
B11 B7 B8 108.64(10) . . ?
C2 B8 B2 104.67(10) . . ?
C2 B8 B6 104.98(10) . . ?
C2 B8 B7 58.49(8) . . ?
C2 B8 H8 123.9 . . ?
C2 B8 B9 60.57(8) . . ?
B2 B8 B6 59.67(9) . . ?
B2 B8 H8 123.0 . . ?
B6 B8 H8 123.1 . . ?
B7 B8 B2 59.90(9) . . ?
B7 B8 B6 107.60(11) . . ?
B7 B8 H8 121.4 . . ?
B9 B8 B2 106.54(10) . . ?
B9 B8 B6 58.22(8) . . ?
B9 B8 B7 108.55(10) . . ?
B9 B8 H8 121.7 . . ?
C1 B9 C2 56.51(7) . . ?
C1 B9 B5 59.57(8) . . ?
C1 B9 B6 106.84(10) . . ?
C1 B9 B8 104.76(10) . . ?
C1 B9 H9 124.1 . . ?
C2 B9 B5 104.72(10) . . ?
C2 B9 B8 57.85(8) . . ?
C2 B9 H9 125.3 . . ?
B5 B9 B8 109.69(10) . . ?
B5 B9 H9 121.2 . . ?
B6 B9 C2 105.51(10) . . ?
B6 B9 B5 61.05(8) . . ?
B6 B9 B8 61.61(9) . . ?
B6 B9 H9 121.3 . . ?
B8 B9 H9 121.6 . . ?
C1 B10 B1 105.51(10) . . ?
C1 B10 B3 104.97(10) . . ?
C1 B10 B5 59.57(8) . . ?
C1 B10 H10 123.7 . . ?
C1 B10 B11 59.91(8) . . ?
B1 B10 B3 59.61(9) . . ?
B1 B10 H10 122.7 . . ?
B3 B10 H10 123.1 . . ?
B5 B10 B1 60.14(9) . . ?
B5 B10 B3 107.99(11) . . ?
B5 B10 H10 120.7 . . ?
B11 B10 B1 107.08(11) . . ?
B11 B10 B3 58.67(9) . . ?
B11 B10 B5 109.20(10) . . ?
B11 B10 H10 121.5 . . ?
C1 B11 C2 56.43(7) . . ?
C1 B11 B7 104.48(10) . . ?
C1 B11 B10 59.59(8) . . ?
C1 B11 H11 124.3 . . ?
C2 B11 B7 57.83(8) . . ?
C2 B11 B10 105.10(10) . . ?
C2 B11 H11 125.2 . . ?
B3 B11 C1 106.93(11) . . ?
B3 B11 C2 105.69(10) . . ?
B3 B11 B7 61.50(9) . . ?
B3 B11 B10 61.55(9) . . ?
B3 B11 H11 121.1 . . ?
B7 B11 H11 121.7 . . ?
B10 B11 B7 110.03(11) . . ?
B10 B11 H11 120.8 . . ?
C1 B12 C1 110.74(14) 7_575 . ?
C3 B12 C1 124.54(7) . 7_575 ?
C3 B12 C1 124.55(7) . . ?
C4 B13 B13 109.8(5) . 7_575 ?
C4 B13 H13 121.0 . . ?
C4 B13 B14 58.3(5) . . ?
C4 B13 B17 107.1(5) . . ?
C4 B13 B18 62.8(5) . . ?
B4 B13 B14 59.7(6) . . ?
B4 B13 B17 103.2(6) . . ?
B4 B13 B18 56.6(6) . . ?
B13 B13 H13 121.2 7_575 . ?
B14 B13 B13 107.85(7) . 7_575 ?
B14 B13 H13 122.5 . . ?
B17 B13 B13 59.91(6) . 7_575 ?
B17 B13 H13 122.5 . . ?
B17 B13 B14 59.67(9) . . ?
B18 B13 B13 59.81(6) . 7_575 ?
B18 B13 H13 120.8 . . ?
B18 B13 B14 108.38(11) . . ?
B18 B13 B17 107.79(11) . . ?
C4 B14 B13 59.7(6) . . ?
C4 B14 H14 120.8 . . ?
C4 B14 B15 61.3(6) . . ?
C4 B14 B16 109.2(5) . . ?
C4 B14 B17 108.6(5) . . ?
B4 B14 B13 58.4(7) . . ?
B4 B14 B15 57.3(7) . . ?
B4 B14 B16 101.6(6) . . ?
B4 B14 B17 102.5(6) . . ?
B13 B14 H14 121.9 . . ?
B13 B14 B16 108.37(11) . . ?
B15 B14 B13 108.13(10) . . ?
B15 B14 H14 121.7 . . ?
B15 B14 B16 59.47(9) . . ?
B16 B14 H14 121.4 . . ?
B17 B14 B13 60.10(10) . . ?
B17 B14 H14 121.6 . . ?
B17 B14 B15 107.91(11) . . ?
B17 B14 B16 60.40(10) . . ?
C3 B15 C4 60.8(5) . . ?
C3 B15 B14 104.52(11) . . ?
C3 B15 B15 58.91(6) . 7_575 ?
C3 B15 H15 123.9 . . ?
C3 B15 B16 104.75(10) . . ?
C4 B15 B15 109.3(5) . 7_575 ?
C4 B15 H15 121.5 . . ?
B4 B15 C3 54.0(6) . . ?
B4 B15 B14 60.3(5) . . ?
B4 B15 B15 101.8(6) . 7_575 ?
B4 B15 B16 104.5(6) . . ?
B14 B15 C4 57.6(5) . . ?
B14 B15 B15 107.82(7) . 7_575 ?
B14 B15 H15 123.3 . . ?
B15 B15 H15 121.1 7_575 . ?
B16 B15 C4 106.9(5) . . ?
B16 B15 B14 60.36(9) . . ?
B16 B15 B15 59.61(6) . 7_575 ?
B16 B15 H15 122.8 . . ?
B14 B16 B14 107.56(14) 7_575 . ?
B14 B16 H16 121.8 . . ?
B14 B16 H16 121.8 7_575 . ?
B14 B16 B17 59.49(8) 7_575 . ?
B14 B16 B17 59.49(8) . . ?
B15 B16 B14 60.18(8) 7_575 7_575 ?
B15 B16 B14 60.18(8) . . ?
B15 B16 B14 108.59(12) . 7_575 ?
B15 B16 B14 108.59(12) 7_575 . ?
B15 B16 B15 60.77(12) 7_575 . ?
B15 B16 H16 121.2 . . ?
B15 B16 H16 121.2 7_575 . ?
B15 B16 B17 107.76(12) 7_575 . ?
B15 B16 B17 107.76(12) . . ?
B17 B16 H16 122.4 . . ?
B13 B17 B13 60.17(12) . 7_575 ?
B13 B17 B16 108.23(12) . . ?
B13 B17 B16 108.23(12) 7_575 . ?
B13 B17 H17 121.5 . . ?
B13 B17 H17 121.5 7_575 . ?
B14 B17 B13 60.23(8) . . ?
B14 B17 B13 108.50(12) 7_575 . ?
B14 B17 B13 60.23(8) 7_575 7_575 ?
B14 B17 B13 108.50(12) . 7_575 ?
B14 B17 B14 108.53(14) 7_575 . ?
B14 B17 B16 60.10(8) . . ?
B14 B17 B16 60.10(8) 7_575 . ?
B14 B17 H17 121.4 . . ?
B14 B17 H17 121.4 7_575 . ?
B16 B17 H17 121.7 . . ?
C3 B18 C4 60.0(5) . . ?
C3 B18 C4 60.0(5) . 7_575 ?
C3 B18 B13 104.81(12) . 7_575 ?
C3 B18 B13 104.80(12) . . ?
C3 B18 H18 123.3 . . ?
C4 B18 C4 108.2(10) . 7_575 ?
C4 B18 H18 122.1 . . ?
C4 B18 H18 122.1 7_575 . ?
B4 B18 C3 54.7(7) 7_575 . ?
B4 B18 C3 54.7(7) . . ?
B4 B18 B4 96.8(13) 7_575 . ?
B4 B18 B13 104.7(5) 7_575 . ?
B4 B18 B13 60.1(6) . . ?
B13 B18 C4 106.3(4) . 7_575 ?
B13 B18 C4 57.7(5) 7_575 7_575 ?
B13 B18 C4 106.3(4) 7_575 . ?
B13 B18 C4 57.7(5) . . ?
B13 B18 B13 60.37(12) 7_575 . ?
B13 B18 H18 123.4 . . ?
B13 B18 H18 123.4 7_575 . ?

loop_
_geom_bond_atom_site_label_1
_geom_bond_atom_site_label_2
_geom_bond_distance
_geom_bond_site_symmetry_2
_geom_bond_publ_flag
C1 C2 1.6554(16) . ?
C1 B5 1.7400(19) . ?
C1 B9 1.7351(19) . ?
C1 B10 1.7428(19) . ?
C1 B11 1.7485(19) . ?
C1 B12 1.5966(16) . ?
B1 H1 1.1200 . ?
B1 B2 1.791(2) . ?
B1 B3 1.773(2) . ?
B1 B5 1.772(2) . ?
B1 B6 1.779(2) . ?
B1 B10 1.778(2) . ?
C2 C2 1.537(2) 7_575 ?
C2 B7 1.7069(19) . ?
C2 B8 1.7123(19) . ?
C2 B9 1.7614(18) . ?
C2 B11 1.7527(19) . ?
B2 H2 1.1200 . ?
B2 B3 1.782(2) . ?
B2 B6 1.786(2) . ?
B2 B7 1.780(2) . ?
B2 B8 1.785(2) . ?
C3 C4 1.782(16) 7_575 ?
C3 C4 1.782(16) . ?
C3 B4 1.556(18) . ?
C3 B4 1.556(18) 7_575 ?
C3 B12 1.558(2) . ?
C3 B15 1.733(2) 7_575 ?
C3 B15 1.733(2) . ?
C3 B18 1.723(3) . ?
B3 H3 1.1200 . ?
B3 B7 1.798(2) . ?
B3 B10 1.790(2) . ?
B3 B11 1.739(2) . ?
C4 H4 1.1200 . ?
C4 B13 1.744(15) . ?
C4 B14 1.718(14) . ?
C4 B15 1.786(17) . ?
C4 B18 1.834(16) . ?
B4 H4A 1.1200 . ?
B4 B13 1.723(19) . ?
B4 B14 1.748(16) . ?
B4 B15 1.69(2) . ?
B4 B18 1.66(2) . ?
B5 H5 1.1200 . ?
B5 B6 1.783(2) . ?
B5 B9 1.767(2) . ?
B5 B10 1.760(2) . ?
B6 H6 1.1200 . ?
B6 B8 1.804(2) . ?
B6 B9 1.743(2) . ?
B7 H7 1.1200 . ?
B7 B8 1.780(2) . ?
B7 B11 1.777(2) . ?
B8 H8 1.1200 . ?
B8 B9 1.779(2) . ?
B9 H9 1.1200 . ?
B10 H10 1.1200 . ?
B10 B11 1.759(2) . ?
B11 H11 1.1200 . ?
B13 B13 1.787(3) 7_575 ?
B13 H13 1.1200 . ?
B13 B14 1.785(2) . ?
B13 B17 1.782(2) . ?
B13 B18 1.777(2) . ?
B14 H14 1.1200 . ?
B14 B15 1.782(2) . ?
B14 B16 1.786(2) . ?
B14 B17 1.774(2) . ?
B15 B15 1.790(3) 7_575 ?
B15 H15 1.1200 . ?
B15 B16 1.770(2) . ?
B16 H16 1.1200 . ?
B16 B17 1.791(3) . ?
B17 H17 1.1200 . ?
B18 H18 1.1200 . ?

loop_
_geom_torsion_atom_site_label_1
_geom_torsion_atom_site_label_2
_geom_torsion_atom_site_label_3
_geom_torsion_atom_site_label_4
_geom_torsion
_geom_torsion_site_symmetry_1
_geom_torsion_site_symmetry_2
_geom_torsion_site_symmetry_3
_geom_torsion_site_symmetry_4
_geom_torsion_publ_flag
C1 C2 B7 B2 -63.62(13) . . . . ?
C1 C2 B7 B3 -1.49(14) . . . . ?
C1 C2 B7 B8 -103.65(11) . . . . ?
C1 C2 B7 B11 37.12(10) . . . . ?
C1 C2 B8 B2 64.70(12) . . . . ?
C1 C2 B8 B6 2.75(13) . . . . ?
C1 C2 B8 B7 104.47(11) . . . . ?
C1 C2 B8 B9 -36.27(9) . . . . ?
C1 C2 B9 B5 36.70(9) . . . . ?
C1 C2 B9 B6 100.19(10) . . . . ?
C1 C2 B9 B8 140.97(10) . . . . ?
C1 C2 B11 B3 -100.18(11) . . . . ?
C1 C2 B11 B7 -140.52(11) . . . . ?
C1 C2 B11 B10 -36.08(9) . . . . ?
C1 B5 B6 B1 -99.97(11) . . . . ?
C1 B5 B6 B2 -62.19(12) . . . . ?
C1 B5 B6 B8 0.81(13) . . . . ?
C1 B5 B6 B9 38.87(9) . . . . ?
C1 B5 B9 C2 -35.32(8) . . . . ?
C1 B5 B9 B6 -135.14(10) . . . . ?
C1 B5 B9 B8 -95.95(10) . . . . ?
C1 B5 B10 B1 134.02(11) . . . . ?
C1 B5 B10 B3 97.13(11) . . . . ?
C1 B5 B10 B11 34.89(9) . . . . ?
C1 B10 B11 C2 34.68(8) . . . . ?
C1 B10 B11 B3 134.60(11) . . . . ?
C1 B10 B11 B7 95.43(11) . . . . ?
B1 B2 B3 B7 138.20(11) . . . . ?
B1 B2 B3 B10 37.80(10) . . . . ?
B1 B2 B3 B11 101.03(12) . . . . ?
B1 B2 B6 B5 -37.49(10) . . . . ?
B1 B2 B6 B8 -138.17(11) . . . . ?
B1 B2 B6 B9 -101.07(11) . . . . ?
B1 B2 B7 C2 61.70(13) . . . . ?
B1 B2 B7 B3 -37.17(10) . . . . ?
B1 B2 B7 B8 101.03(11) . . . . ?
B1 B2 B7 B11 -1.30(14) . . . . ?
B1 B2 B8 C2 -61.69(13) . . . . ?
B1 B2 B8 B6 37.31(10) . . . . ?
B1 B2 B8 B7 -100.77(12) . . . . ?
B1 B2 B8 B9 1.43(14) . . . . ?
B1 B3 B7 C2 -61.36(13) . . . . ?
B1 B3 B7 B2 37.62(10) . . . . ?
B1 B3 B7 B8 0.16(14) . . . . ?
B1 B3 B7 B11 -101.03(12) . . . . ?
B1 B3 B10 C1 99.45(11) . . . . ?
B1 B3 B10 B5 37.12(10) . . . . ?
B1 B3 B10 B11 139.07(11) . . . . ?
B1 B3 B11 C1 3.33(14) . . . . ?
B1 B3 B11 C2 62.35(13) . . . . ?
B1 B3 B11 B7 100.92(12) . . . . ?
B1 B3 B11 B10 -36.60(11) . . . . ?
B1 B5 B6 B2 37.78(10) . . . . ?
B1 B5 B6 B8 100.78(12) . . . . ?
B1 B5 B6 B9 138.84(11) . . . . ?
B1 B5 B9 C1 98.43(11) . . . . ?
B1 B5 B9 C2 63.11(12) . . . . ?
B1 B5 B9 B6 -36.71(10) . . . . ?
B1 B5 B9 B8 2.48(14) . . . . ?
B1 B5 B10 C1 -134.02(11) . . . . ?
B1 B5 B10 B3 -36.89(10) . . . . ?
B1 B5 B10 B11 -99.13(12) . . . . ?
B1 B6 B8 C2 60.94(13) . . . . ?
B1 B6 B8 B2 -37.53(10) . . . . ?
B1 B6 B8 B7 -0.20(13) . . . . ?
B1 B6 B8 B9 101.10(11) . . . . ?
B1 B6 B9 C1 -2.72(13) . . . . ?
B1 B6 B9 C2 -61.77(13) . . . . ?
B1 B6 B9 B5 36.73(10) . . . . ?
B1 B6 B9 B8 -100.72(12) . . . . ?
B1 B10 B11 C1 -98.36(11) . . . . ?
B1 B10 B11 C2 -63.68(12) . . . . ?
B1 B10 B11 B3 36.24(10) . . . . ?
B1 B10 B11 B7 -2.93(14) . . . . ?
C2 C1 B5 B1 -61.64(12) . . . . ?
C2 C1 B5 B6 0.88(13) . . . . ?
C2 C1 B5 B9 39.50(9) . . . . ?
C2 C1 B5 B10 -102.19(10) . . . . ?
C2 C1 B9 B5 -137.90(10) . . . . ?
C2 C1 B9 B6 -97.74(10) . . . . ?
C2 C1 B9 B8 -33.46(9) . . . . ?
C2 C1 B10 B1 62.74(13) . . . . ?
C2 C1 B10 B3 0.72(13) . . . . ?
C2 C1 B10 B5 103.06(10) . . . . ?
C2 C1 B10 B11 -38.30(10) . . . . ?
C2 C1 B11 B3 97.88(11) . . . . ?
C2 C1 B11 B7 33.77(9) . . . . ?
C2 C1 B11 B10 138.76(10) . . . . ?
C2 C1 B12 C1 7.09(17) . . . 7_575 ?
C2 C1 B12 C3 -168.32(14) . . . . ?
C2 C2 B7 B2 158.18(7) 7_575 . . . ?
C2 C2 B7 B3 -139.70(8) 7_575 . . . ?
C2 C2 B7 B8 118.15(8) 7_575 . . . ?
C2 C2 B7 B11 -101.08(9) 7_575 . . . ?
C2 C2 B8 B2 -156.73(7) 7_575 . . . ?
C2 C2 B8 B6 141.32(7) 7_575 . . . ?
C2 C2 B8 B7 -116.96(9) 7_575 . . . ?
C2 C2 B8 B9 102.31(8) 7_575 . . . ?
C2 C2 B9 C1 98.51(7) 7_575 . . . ?
C2 C2 B9 B5 135.22(7) 7_575 . . . ?
C2 C2 B9 B6 -161.30(7) 7_575 . . . ?
C2 C2 B9 B8 -120.52(8) 7_575 . . . ?
C2 C2 B11 C1 -99.41(7) 7_575 . . . ?
C2 C2 B11 B3 160.41(7) 7_575 . . . ?
C2 C2 B11 B7 120.07(8) 7_575 . . . ?
C2 C2 B11 B10 -135.49(7) 7_575 . . . ?
C2 B7 B8 B2 134.33(11) . . . . ?
C2 B7 B8 B6 97.10(11) . . . . ?
C2 B7 B8 B9 35.55(10) . . . . ?
C2 B7 B11 C1 -33.18(9) . . . . ?
C2 B7 B11 B3 -134.84(11) . . . . ?
C2 B7 B11 B10 -95.64(11) . . . . ?
C2 B8 B9 C1 32.90(9) . . . . ?
C2 B8 B9 B5 95.38(11) . . . . ?
C2 B8 B9 B6 134.32(11) . . . . ?
B2 B1 B3 B7 -37.23(10) . . . . ?
B2 B1 B3 B10 -137.62(11) . . . . ?
B2 B1 B3 B11 -101.05(12) . . . . ?
B2 B1 B5 C1 60.61(13) . . . . ?
B2 B1 B5 B6 -37.70(10) . . . . ?
B2 B1 B5 B9 -1.54(14) . . . . ?
B2 B1 B5 B10 100.81(12) . . . . ?
B2 B1 B6 B5 137.83(11) . . . . ?
B2 B1 B6 B8 37.23(10) . . . . ?
B2 B1 B6 B9 100.89(12) . . . . ?
B2 B1 B10 C1 -60.61(13) . . . . ?
B2 B1 B10 B3 37.89(10) . . . . ?
B2 B1 B10 B5 -100.67(12) . . . . ?
B2 B1 B10 B11 2.06(14) . . . . ?
B2 B3 B7 C2 -98.98(11) . . . . ?
B2 B3 B7 B8 -37.46(10) . . . . ?
B2 B3 B7 B11 -138.65(11) . . . . ?
B2 B3 B10 C1 61.36(13) . . . . ?
B2 B3 B10 B1 -38.09(10) . . . . ?
B2 B3 B10 B5 -0.97(14) . . . . ?
B2 B3 B10 B11 100.98(12) . . . . ?
B2 B3 B11 C1 -60.72(13) . . . . ?
B2 B3 B11 C2 -1.71(14) . . . . ?
B2 B3 B11 B7 36.86(10) . . . . ?
B2 B3 B11 B10 -100.66(12) . . . . ?
B2 B6 B8 C2 98.47(11) . . . . ?
B2 B6 B8 B7 37.33(10) . . . . ?
B2 B6 B8 B9 138.63(11) . . . . ?
B2 B6 B9 C1 61.12(13) . . . . ?
B2 B6 B9 C2 2.07(13) . . . . ?
B2 B6 B9 B5 100.58(12) . . . . ?
B2 B6 B9 B8 -36.87(10) . . . . ?
B2 B7 B8 C2 -134.33(11) . . . . ?
B2 B7 B8 B6 -37.23(10) . . . . ?
B2 B7 B8 B9 -98.78(11) . . . . ?
B2 B7 B11 C1 65.11(12) . . . . ?
B2 B7 B11 C2 98.28(11) . . . . ?
B2 B7 B11 B3 -36.55(10) . . . . ?
B2 B7 B11 B10 2.64(14) . . . . ?
B2 B8 B9 C1 -64.90(12) . . . . ?
B2 B8 B9 C2 -97.80(11) . . . . ?
B2 B8 B9 B5 -2.42(13) . . . . ?
B2 B8 B9 B6 36.52(10) . . . . ?
C3 C4 B13 B13 0.9(8) . . . 7_575 ?
C3 C4 B13 B14 100.1(8) . . . . ?
C3 C4 B13 B17 64.4(7) . . . . ?
C3 C4 B13 B18 -37.2(5) . . . . ?
C3 C4 B14 B13 -97.7(8) . . . . ?
C3 C4 B14 B15 39.3(5) . . . . ?
C3 C4 B14 B16 2.8(9) . . . . ?
C3 C4 B14 B17 -61.4(8) . . . . ?
C3 C4 B15 B14 -134.0(5) . . . . ?
C3 C4 B15 B15 -34.7(4) . . . 7_575 ?
C3 C4 B15 B16 -97.7(3) . . . . ?
C3 C4 B18 C4 37.3(8) . . . 7_575 ?
C3 C4 B18 B13 98.0(3) . . . 7_575 ?
C3 C4 B18 B13 135.4(5) . . . . ?
C3 B4 B13 B13 1.5(12) . . . 7_575 ?
C3 B4 B13 B14 105.5(12) . . . . ?
C3 B4 B13 B17 62.9(11) . . . . ?
C3 B4 B13 B18 -39.9(8) . . . . ?
C3 B4 B14 B13 -106.9(12) . . . . ?
C3 B4 B14 B15 39.1(9) . . . . ?
C3 B4 B14 B16 -2.4(13) . . . . ?
C3 B4 B14 B17 -64.3(12) . . . . ?
C3 B4 B15 B14 -140.4(7) . . . . ?
C3 B4 B15 B15 -36.5(5) . . . 7_575 ?
C3 B4 B15 B16 -97.8(4) . . . . ?
C3 B4 B18 B4 37.2(9) . . . 7_575 ?
C3 B4 B18 B13 98.0(4) . . . 7_575 ?
C3 B4 B18 B13 140.2(7) . . . . ?
C3 B15 B16 B14 -98.55(11) . . . . ?
C3 B15 B16 B14 1.48(14) . . . 7_575 ?
C3 B15 B16 B15 39.34(12) . . . 7_575 ?
C3 B15 B16 B17 -61.48(11) . . . . ?
B3 B1 B2 B6 138.81(11) . . . . ?
B3 B1 B2 B7 37.67(10) . . . . ?
B3 B1 B2 B8 101.06(12) . . . . ?
B3 B1 B5 C1 -2.87(14) . . . . ?
B3 B1 B5 B6 -101.18(12) . . . . ?
B3 B1 B5 B9 -65.02(13) . . . . ?
B3 B1 B5 B10 37.34(10) . . . . ?
B3 B1 B6 B2 -36.93(10) . . . . ?
B3 B1 B6 B5 100.90(11) . . . . ?
B3 B1 B6 B8 0.30(14) . . . . ?
B3 B1 B6 B9 63.96(13) . . . . ?
B3 B1 B10 C1 -98.51(11) . . . . ?
B3 B1 B10 B5 -138.56(11) . . . . ?
B3 B1 B10 B11 -35.83(10) . . . . ?
B3 B2 B6 B1 36.54(10) . . . . ?
B3 B2 B6 B5 -0.95(14) . . . . ?
B3 B2 B6 B8 -101.63(12) . . . . ?
B3 B2 B6 B9 -64.53(14) . . . . ?
B3 B2 B7 C2 98.87(11) . . . . ?
B3 B2 B7 B8 138.20(11) . . . . ?
B3 B2 B7 B11 35.87(10) . . . . ?
B3 B2 B8 C2 1.33(14) . . . . ?
B3 B2 B8 B6 100.33(12) . . . . ?
B3 B2 B8 B7 -37.75(10) . . . . ?
B3 B2 B8 B9 64.45(13) . . . . ?
B3 B7 B8 C2 -97.07(11) . . . . ?
B3 B7 B8 B2 37.26(10) . . . . ?
B3 B7 B8 B6 0.02(13) . . . . ?
B3 B7 B8 B9 -61.52(13) . . . . ?
B3 B7 B11 C1 101.66(11) . . . . ?
B3 B7 B11 C2 134.84(11) . . . . ?
B3 B7 B11 B10 39.19(10) . . . . ?
B3 B10 B11 C1 -134.60(11) . . . . ?
B3 B10 B11 C2 -99.92(11) . . . . ?
B3 B10 B11 B7 -39.17(10) . . . . ?
C4 C3 C4 B13 -1.5(14) 7_575 . . . ?
C4 C3 C4 B14 62.8(13) 7_575 . . . ?
C4 C3 C4 B15 103.5(8) 7_575 . . . ?
C4 C3 C4 B18 -40.0(9) 7_575 . . . ?
C4 C3 B12 C1 21.7(7) . . . 7_575 ?
C4 C3 B12 C1 -21.7(7) 7_575 . . . ?
C4 C3 B12 C1 -163.5(6) . . . . ?
C4 C3 B12 C1 163.5(6) 7_575 . . 7_575 ?
C4 C3 B15 C4 -104.8(10) 7_575 . . . ?
C4 C3 B15 B14 38.8(5) . . . . ?
C4 C3 B15 B14 -65.9(6) 7_575 . . . ?
C4 C3 B15 B15 36.3(6) 7_575 . . 7_575 ?
C4 C3 B15 B15 141.1(5) . . . 7_575 ?
C4 C3 B15 B16 -3.3(6) 7_575 . . . ?
C4 C3 B15 B16 101.4(5) . . . . ?
C4 C3 B18 C4 138.4(10) 7_575 . . . ?
C4 C3 B18 C4 -138.4(10) . . . 7_575 ?
C4 C3 B18 B13 100.5(5) 7_575 . . . ?
C4 C3 B18 B13 -100.5(5) . . . 7_575 ?
C4 C3 B18 B13 37.9(5) 7_575 . . 7_575 ?
C4 C3 B18 B13 -37.9(5) . . . . ?
C4 B13 B14 B15 -39.0(6) . . . . ?
C4 B13 B14 B16 -102.0(6) . . . . ?
C4 B13 B14 B17 -139.7(6) . . . . ?
C4 B13 B17 B13 -103.4(5) . . . 7_575 ?
C4 B13 B17 B14 -66.1(5) . . . 7_575 ?
C4 B13 B17 B14 35.1(5) . . . . ?
C4 B13 B17 B16 -2.4(5) . . . . ?
C4 B13 B18 C3 39.0(6) . . . . ?
C4 B13 B18 C4 101.5(11) . . . 7_575 ?
C4 B13 B18 B13 137.8(6) . . . 7_575 ?
C4 B14 B15 C3 -40.4(6) . . . . ?
C4 B14 B15 B15 -102.0(6) . . . 7_575 ?
C4 B14 B15 B16 -139.4(6) . . . . ?
C4 B14 B16 B14 -64.5(6) . . . 7_575 ?
C4 B14 B16 B15 -0.9(6) . . . 7_575 ?
C4 B14 B16 B15 37.2(6) . . . . ?
C4 B14 B16 B17 -101.0(6) . . . . ?
C4 B14 B17 B13 -36.1(6) . . . . ?
C4 B14 B17 B13 1.2(6) . . . 7_575 ?
C4 B14 B17 B14 65.1(6) . . . 7_575 ?
C4 B14 B17 B16 102.0(6) . . . . ?
C4 B15 B16 B14 -35.1(5) . . . . ?
C4 B15 B16 B14 65.0(5) . . . 7_575 ?
C4 B15 B16 B15 102.8(5) . . . 7_575 ?
C4 B15 B16 B17 2.0(5) . . . . ?
B4 C3 B4 B13 -2.4(19) 7_575 . . . ?
B4 C3 B4 B14 66.7(18) 7_575 . . . ?
B4 C3 B4 B15 105.1(10) 7_575 . . . ?
B4 C3 B4 B18 -41.7(12) 7_575 . . . ?
B4 C3 B12 C1 -161.3(9) . . . . ?
B4 C3 B12 C1 23.9(9) . . . 7_575 ?
B4 C3 B12 C1 -23.9(9) 7_575 . . . ?
B4 C3 B12 C1 161.3(9) 7_575 . . 7_575 ?
B4 C3 B15 B4 -97.4(14) 7_575 . . . ?
B4 C3 B15 B14 -62.6(8) 7_575 . . . ?
B4 C3 B15 B14 34.9(7) . . . . ?
B4 C3 B15 B15 39.7(8) 7_575 . . 7_575 ?
B4 C3 B15 B15 137.1(7) . . . 7_575 ?
B4 C3 B15 B16 0.0(8) 7_575 . . . ?
B4 C3 B15 B16 97.5(7) . . . . ?
B4 C3 B18 B4 132.7(13) 7_575 . . . ?
B4 C3 B18 B4 -132.7(13) . . . 7_575 ?
B4 C3 B18 B13 -35.0(6) . . . . ?
B4 C3 B18 B13 97.7(6) 7_575 . . . ?
B4 C3 B18 B13 -97.7(6) . . . 7_575 ?
B4 C3 B18 B13 35.0(6) 7_575 . . 7_575 ?
B4 B13 B14 B15 -29.6(7) . . . . ?
B4 B13 B14 B16 -92.6(7) . . . . ?
B4 B13 B14 B17 -130.3(7) . . . . ?
B4 B13 B17 B13 -96.0(6) . . . 7_575 ?
B4 B13 B17 B14 42.6(6) . . . . ?
B4 B13 B17 B14 -58.7(6) . . . 7_575 ?
B4 B13 B17 B16 5.0(6) . . . . ?
B4 B13 B18 C3 32.7(7) . . . . ?
B4 B13 B18 B4 89.5(14) . . . 7_575 ?
B4 B13 B18 B13 131.6(7) . . . 7_575 ?
B4 B14 B15 C3 -32.2(7) . . . . ?
B4 B14 B15 B15 -93.7(7) . . . 7_575 ?
B4 B14 B15 B16 -131.1(7) . . . . ?
B4 B14 B16 B14 -61.4(7) . . . 7_575 ?
B4 B14 B16 B15 2.2(7) . . . 7_575 ?
B4 B14 B16 B15 40.4(7) . . . . ?
B4 B14 B16 B17 -97.9(7) . . . . ?
B4 B14 B17 B13 -41.7(7) . . . . ?
B4 B14 B17 B13 -4.4(7) . . . 7_575 ?
B4 B14 B17 B14 59.5(7) . . . 7_575 ?
B4 B14 B17 B16 96.4(7) . . . . ?
B4 B15 B16 B14 -42.6(6) . . . . ?
B4 B15 B16 B14 57.4(6) . . . 7_575 ?
B4 B15 B16 B15 95.3(6) . . . 7_575 ?
B4 B15 B16 B17 -5.5(6) . . . . ?
B5 C1 C2 C2 -148.64(7) . . . 7_575 ?
B5 C1 C2 B7 65.78(13) . . . . ?
B5 C1 C2 B8 -2.36(13) . . . . ?
B5 C1 C2 B9 -38.89(9) . . . . ?
B5 C1 C2 B11 102.97(11) . . . . ?
B5 C1 B9 C2 137.90(10) . . . . ?
B5 C1 B9 B6 40.16(10) . . . . ?
B5 C1 B9 B8 104.44(11) . . . . ?
B5 C1 B10 B1 -40.33(10) . . . . ?
B5 C1 B10 B3 -102.34(11) . . . . ?
B5 C1 B10 B11 -141.36(10) . . . . ?
B5 C1 B11 C2 -103.19(10) . . . . ?
B5 C1 B11 B3 -5.30(13) . . . . ?
B5 C1 B11 B7 -69.41(12) . . . . ?
B5 C1 B11 B10 35.57(10) . . . . ?
B5 C1 B12 C1 141.86(10) . . . 7_575 ?
B5 C1 B12 C3 -33.5(2) . . . . ?
B5 B1 B2 B3 -101.00(12) . . . . ?
B5 B1 B2 B6 37.81(10) . . . . ?
B5 B1 B2 B7 -63.33(14) . . . . ?
B5 B1 B2 B8 0.06(14) . . . . ?
B5 B1 B3 B2 100.76(12) . . . . ?
B5 B1 B3 B7 63.54(13) . . . . ?
B5 B1 B3 B10 -36.86(10) . . . . ?
B5 B1 B3 B11 -0.29(15) . . . . ?
B5 B1 B6 B2 -137.83(11) . . . . ?
B5 B1 B6 B8 -100.60(11) . . . . ?
B5 B1 B6 B9 -36.94(10) . . . . ?
B5 B1 B10 C1 40.05(9) . . . . ?
B5 B1 B10 B3 138.56(11) . . . . ?
B5 B1 B10 B11 102.73(11) . . . . ?
B5 B6 B8 C2 -2.12(14) . . . . ?
B5 B6 B8 B2 -100.59(12) . . . . ?
B5 B6 B8 B7 -63.26(13) . . . . ?
B5 B6 B8 B9 38.04(10) . . . . ?
B5 B6 B9 C1 -39.45(9) . . . . ?
B5 B6 B9 C2 -98.50(11) . . . . ?
B5 B6 B9 B8 -137.45(11) . . . . ?
B5 B10 B11 C1 -34.76(9) . . . . ?
B5 B10 B11 C2 -0.08(13) . . . . ?
B5 B10 B11 B3 99.84(11) . . . . ?
B5 B10 B11 B7 60.67(13) . . . . ?
B6 B1 B2 B3 -138.81(11) . . . . ?
B6 B1 B2 B7 -101.14(11) . . . . ?
B6 B1 B2 B8 -37.75(10) . . . . ?
B6 B1 B3 B2 36.94(10) . . . . ?
B6 B1 B3 B7 -0.29(14) . . . . ?
B6 B1 B3 B10 -100.68(11) . . . . ?
B6 B1 B3 B11 -64.11(14) . . . . ?
B6 B1 B5 C1 98.30(10) . . . . ?
B6 B1 B5 B9 36.16(10) . . . . ?
B6 B1 B5 B10 138.51(11) . . . . ?
B6 B1 B10 C1 2.85(14) . . . . ?
B6 B1 B10 B3 101.36(12) . . . . ?
B6 B1 B10 B5 -37.20(10) . . . . ?
B6 B1 B10 B11 65.52(13) . . . . ?
B6 B2 B3 B1 -36.61(10) . . . . ?
B6 B2 B3 B7 101.58(12) . . . . ?
B6 B2 B3 B10 1.18(15) . . . . ?
B6 B2 B3 B11 64.42(14) . . . . ?
B6 B2 B7 C2 -1.46(14) . . . . ?
B6 B2 B7 B3 -100.33(12) . . . . ?
B6 B2 B7 B8 37.87(10) . . . . ?
B6 B2 B7 B11 -64.47(13) . . . . ?
B6 B2 B8 C2 -99.00(11) . . . . ?
B6 B2 B8 B7 -138.08(11) . . . . ?
B6 B2 B8 B9 -35.88(10) . . . . ?
B6 B5 B9 C1 135.14(10) . . . . ?
B6 B5 B9 C2 99.82(10) . . . . ?
B6 B5 B9 B8 39.19(10) . . . . ?
B6 B5 B10 C1 -96.76(10) . . . . ?
B6 B5 B10 B1 37.27(10) . . . . ?
B6 B5 B10 B3 0.38(14) . . . . ?
B6 B5 B10 B11 -61.86(13) . . . . ?
B6 B8 B9 C1 -101.42(11) . . . . ?
B6 B8 B9 C2 -134.32(11) . . . . ?
B6 B8 B9 B5 -38.94(10) . . . . ?
B7 C2 B8 B2 -39.77(10) . . . . ?
B7 C2 B8 B6 -101.72(12) . . . . ?
B7 C2 B8 B9 -140.74(11) . . . . ?
B7 C2 B9 C1 -103.37(11) . . . . ?
B7 C2 B9 B5 -66.67(12) . . . . ?
B7 C2 B9 B6 -3.18(13) . . . . ?
B7 C2 B9 B8 37.60(10) . . . . ?
B7 C2 B11 C1 140.52(11) . . . . ?
B7 C2 B11 B3 40.34(10) . . . . ?
B7 C2 B11 B10 104.44(11) . . . . ?
B7 B2 B3 B1 -138.20(11) . . . . ?
B7 B2 B3 B10 -100.40(11) . . . . ?
B7 B2 B3 B11 -37.17(10) . . . . ?
B7 B2 B6 B1 100.65(12) . . . . ?
B7 B2 B6 B5 63.16(13) . . . . ?
B7 B2 B6 B8 -37.52(10) . . . . ?
B7 B2 B6 B9 -0.42(14) . . . . ?
B7 B2 B8 C2 39.08(9) . . . . ?
B7 B2 B8 B6 138.08(11) . . . . ?
B7 B2 B8 B9 102.20(11) . . . . ?
B7 B3 B10 C1 -1.61(14) . . . . ?
B7 B3 B10 B1 -101.05(12) . . . . ?
B7 B3 B10 B5 -63.94(13) . . . . ?
B7 B3 B10 B11 38.02(10) . . . . ?
B7 B3 B11 C1 -97.59(11) . . . . ?
B7 B3 B11 C2 -38.57(9) . . . . ?
B7 B3 B11 B10 -137.52(11) . . . . ?
B7 B8 B9 C1 -1.79(13) . . . . ?
B7 B8 B9 C2 -34.69(9) . . . . ?
B7 B8 B9 B5 60.69(13) . . . . ?
B7 B8 B9 B6 99.63(12) . . . . ?
B8 C2 B7 B2 40.03(10) . . . . ?
B8 C2 B7 B3 102.16(11) . . . . ?
B8 C2 B7 B11 140.77(11) . . . . ?
B8 C2 B9 C1 -140.97(10) . . . . ?
B8 C2 B9 B5 -104.26(11) . . . . ?
B8 C2 B9 B6 -40.78(10) . . . . ?
B8 C2 B11 C1 102.89(11) . . . . ?
B8 C2 B11 B3 2.71(14) . . . . ?
B8 C2 B11 B7 -37.63(10) . . . . ?
B8 C2 B11 B10 66.81(12) . . . . ?
B8 B2 B3 B1 -100.77(12) . . . . ?
B8 B2 B3 B7 37.42(10) . . . . ?
B8 B2 B3 B10 -62.98(14) . . . . ?
B8 B2 B3 B11 0.26(15) . . . . ?
B8 B2 B6 B1 138.17(11) . . . . ?
B8 B2 B6 B5 100.68(11) . . . . ?
B8 B2 B6 B9 37.10(10) . . . . ?
B8 B2 B7 C2 -39.33(9) . . . . ?
B8 B2 B7 B3 -138.20(11) . . . . ?
B8 B2 B7 B11 -102.34(11) . . . . ?
B8 B6 B9 C1 97.99(10) . . . . ?
B8 B6 B9 C2 38.95(9) . . . . ?
B8 B6 B9 B5 137.45(11) . . . . ?
B8 B7 B11 C1 1.63(14) . . . . ?
B8 B7 B11 C2 34.80(10) . . . . ?
B8 B7 B11 B3 -100.03(12) . . . . ?
B8 B7 B11 B10 -60.84(14) . . . . ?
B9 C1 C2 C2 -109.75(7) . . . 7_575 ?
B9 C1 C2 B7 104.67(11) . . . . ?
B9 C1 C2 B8 36.53(10) . . . . ?
B9 C1 C2 B11 141.86(10) . . . . ?
B9 C1 B5 B1 -101.15(11) . . . . ?
B9 C1 B5 B6 -38.63(9) . . . . ?
B9 C1 B5 B10 -141.70(10) . . . . ?
B9 C1 B10 B1 -4.70(14) . . . . ?
B9 C1 B10 B3 -66.71(13) . . . . ?
B9 C1 B10 B5 35.63(10) . . . . ?
B9 C1 B10 B11 -105.73(11) . . . . ?
B9 C1 B11 C2 -36.70(9) . . . . ?
B9 C1 B11 B3 61.19(13) . . . . ?
B9 C1 B11 B7 -2.93(13) . . . . ?
B9 C1 B11 B10 102.06(11) . . . . ?
B9 C1 B12 C1 72.96(15) . . . 7_575 ?
B9 C1 B12 C3 -102.45(16) . . . . ?
B9 C2 B7 B2 2.89(14) . . . . ?
B9 C2 B7 B3 65.02(13) . . . . ?
B9 C2 B7 B8 -37.14(10) . . . . ?
B9 C2 B7 B11 103.64(11) . . . . ?
B9 C2 B8 B2 100.96(11) . . . . ?
B9 C2 B8 B6 39.01(10) . . . . ?
B9 C2 B8 B7 140.74(11) . . . . ?
B9 C2 B11 C1 35.61(9) . . . . ?
B9 C2 B11 B3 -64.57(13) . . . . ?
B9 C2 B11 B7 -104.91(11) . . . . ?
B9 C2 B11 B10 -0.47(13) . . . . ?
B9 B5 B6 B1 -138.84(11) . . . . ?
B9 B5 B6 B2 -101.06(11) . . . . ?
B9 B5 B6 B8 -38.06(10) . . . . ?
B9 B5 B10 C1 -34.30(9) . . . . ?
B9 B5 B10 B1 99.72(11) . . . . ?
B9 B5 B10 B3 62.83(13) . . . . ?
B9 B5 B10 B11 0.59(14) . . . . ?
B9 B6 B8 C2 -40.17(10) . . . . ?
B9 B6 B8 B2 -138.63(11) . . . . ?
B9 B6 B8 B7 -101.30(11) . . . . ?
B10 C1 C2 C2 146.08(7) . . . 7_575 ?
B10 C1 C2 B7 0.50(14) . . . . ?
B10 C1 C2 B8 -67.64(13) . . . . ?
B10 C1 C2 B9 -104.17(11) . . . . ?
B10 C1 C2 B11 37.69(10) . . . . ?
B10 C1 B5 B1 40.55(10) . . . . ?
B10 C1 B5 B6 103.07(11) . . . . ?
B10 C1 B5 B9 141.70(10) . . . . ?
B10 C1 B9 C2 102.44(11) . . . . ?
B10 C1 B9 B5 -35.46(10) . . . . ?
B10 C1 B9 B6 4.70(13) . . . . ?
B10 C1 B9 B8 68.98(12) . . . . ?
B10 C1 B11 C2 -138.76(10) . . . . ?
B10 C1 B11 B3 -40.88(10) . . . . ?
B10 C1 B11 B7 -104.99(11) . . . . ?
B10 C1 B12 C1 -132.56(12) . . . 7_575 ?
B10 C1 B12 C3 52.0(2) . . . . ?
B10 B1 B2 B3 -38.13(10) . . . . ?
B10 B1 B2 B6 100.68(11) . . . . ?
B10 B1 B2 B7 -0.46(14) . . . . ?
B10 B1 B2 B8 62.92(14) . . . . ?
B10 B1 B3 B2 137.62(11) . . . . ?
B10 B1 B3 B7 100.40(11) . . . . ?
B10 B1 B3 B11 36.57(10) . . . . ?
B10 B1 B5 C1 -40.21(9) . . . . ?
B10 B1 B5 B6 -138.51(11) . . . . ?
B10 B1 B5 B9 -102.35(11) . . . . ?
B10 B1 B6 B2 -100.99(12) . . . . ?
B10 B1 B6 B5 36.84(10) . . . . ?
B10 B1 B6 B8 -63.76(13) . . . . ?
B10 B1 B6 B9 -0.10(15) . . . . ?
B10 B3 B7 C2 1.89(14) . . . . ?
B10 B3 B7 B2 100.87(12) . . . . ?
B10 B3 B7 B8 63.41(13) . . . . ?
B10 B3 B7 B11 -37.78(10) . . . . ?
B10 B3 B11 C1 39.94(9) . . . . ?
B10 B3 B11 C2 98.95(11) . . . . ?
B10 B3 B11 B7 137.52(11) . . . . ?
B10 B5 B6 B1 -37.42(10) . . . . ?
B10 B5 B6 B2 0.36(14) . . . . ?
B10 B5 B6 B8 63.36(13) . . . . ?
B10 B5 B6 B9 101.41(11) . . . . ?
B10 B5 B9 C1 34.48(9) . . . . ?
B10 B5 B9 C2 -0.84(13) . . . . ?
B10 B5 B9 B6 -100.66(11) . . . . ?
B10 B5 B9 B8 -61.47(13) . . . . ?
B11 C1 C2 C2 108.39(7) . . . 7_575 ?
B11 C1 C2 B7 -37.19(10) . . . . ?
B11 C1 C2 B8 -105.33(11) . . . . ?
B11 C1 C2 B9 -141.86(10) . . . . ?
B11 C1 B5 B1 5.06(13) . . . . ?
B11 C1 B5 B6 67.58(12) . . . . ?
B11 C1 B5 B9 106.21(11) . . . . ?
B11 C1 B5 B10 -35.49(10) . . . . ?
B11 C1 B9 C2 36.45(9) . . . . ?
B11 C1 B9 B5 -101.45(11) . . . . ?
B11 C1 B9 B6 -61.29(13) . . . . ?
B11 C1 B9 B8 2.99(13) . . . . ?
B11 C1 B10 B1 101.03(11) . . . . ?
B11 C1 B10 B3 39.02(10) . . . . ?
B11 C1 B10 B5 141.36(10) . . . . ?
B11 C1 B12 C1 -58.72(17) . . . 7_575 ?
B11 C1 B12 C3 125.87(16) . . . . ?
B11 C2 B7 B2 -100.74(12) . . . . ?
B11 C2 B7 B3 -38.62(10) . . . . ?
B11 C2 B7 B8 -140.77(11) . . . . ?
B11 C2 B8 B2 -2.51(13) . . . . ?
B11 C2 B8 B6 -64.46(13) . . . . ?
B11 C2 B8 B7 37.26(10) . . . . ?
B11 C2 B8 B9 -103.48(11) . . . . ?
B11 C2 B9 C1 -35.89(9) . . . . ?
B11 C2 B9 B5 0.82(13) . . . . ?
B11 C2 B9 B6 64.30(12) . . . . ?
B11 C2 B9 B8 105.08(11) . . . . ?
B11 B3 B7 C2 39.67(10) . . . . ?
B11 B3 B7 B2 138.65(11) . . . . ?
B11 B3 B7 B8 101.19(11) . . . . ?
B11 B3 B10 C1 -39.62(10) . . . . ?
B11 B3 B10 B1 -139.07(11) . . . . ?
B11 B3 B10 B5 -101.95(11) . . . . ?
B11 B7 B8 C2 -35.45(10) . . . . ?
B11 B7 B8 B2 98.87(12) . . . . ?
B11 B7 B8 B6 61.64(13) . . . . ?
B11 B7 B8 B9 0.10(14) . . . . ?
B12 C1 C2 C2 -4.26(10) . . . 7_575 ?
B12 C1 C2 B7 -149.84(11) . . . . ?
B12 C1 C2 B8 142.02(11) . . . . ?
B12 C1 C2 B9 105.49(11) . . . . ?
B12 C1 C2 B11 -112.65(12) . . . . ?
B12 C1 B5 B1 165.47(13) . . . . ?
B12 C1 B5 B6 -132.01(14) . . . . ?
B12 C1 B5 B9 -93.38(14) . . . . ?
B12 C1 B5 B10 124.92(15) . . . . ?
B12 C1 B9 C2 -96.92(11) . . . . ?
B12 C1 B9 B5 125.18(12) . . . . ?
B12 C1 B9 B6 165.34(11) . . . . ?
B12 C1 B9 B8 -130.39(11) . . . . ?
B12 C1 B10 B1 -159.03(14) . . . . ?
B12 C1 B10 B3 138.96(15) . . . . ?
B12 C1 B10 B5 -118.70(16) . . . . ?
B12 C1 B10 B11 99.94(16) . . . . ?
B12 C1 B11 C2 93.56(12) . . . . ?
B12 C1 B11 B3 -168.55(11) . . . . ?
B12 C1 B11 B7 127.33(12) . . . . ?
B12 C1 B11 B10 -127.68(12) . . . . ?
B12 C3 C4 B13 142.2(4) . . . . ?
B12 C3 C4 B14 -153.5(5) . . . . ?
B12 C3 C4 B15 -112.8(3) . . . . ?
B12 C3 C4 B18 103.7(4) . . . . ?
B12 C3 B4 B13 140.6(7) . . . . ?
B12 C3 B4 B14 -150.3(7) . . . . ?
B12 C3 B4 B15 -112.0(4) . . . . ?
B12 C3 B4 B18 101.3(5) . . . . ?
B12 C3 B15 C4 106.9(5) . . . . ?
B12 C3 B15 B4 110.9(7) . . . . ?
B12 C3 B15 B14 145.72(10) . . . . ?
B12 C3 B15 B15 -111.99(12) . . . 7_575 ?
B12 C3 B15 B16 -151.67(10) . . . . ?
B12 C3 B18 C4 -110.8(5) . . . . ?
B12 C3 B18 C4 110.8(5) . . . 7_575 ?
B12 C3 B18 B4 -113.6(6) . . . . ?
B12 C3 B18 B4 113.6(6) . . . 7_575 ?
B12 C3 B18 B13 148.66(7) . . . 7_575 ?
B12 C3 B18 B13 -148.66(7) . . . . ?
B13 C4 B14 B15 137.0(6) . . . . ?
B13 C4 B14 B16 100.5(4) . . . . ?
B13 C4 B14 B17 36.3(5) . . . . ?
B13 C4 B15 C3 94.2(8) . . . . ?
B13 C4 B15 B14 -39.9(5) . . . . ?
B13 C4 B15 B15 59.4(8) . . . 7_575 ?
B13 C4 B15 B16 -3.6(9) . . . . ?
B13 C4 B18 C3 -135.4(5) . . . . ?
B13 C4 B18 C4 -98.2(7) . . . 7_575 ?
B13 C4 B18 B13 -37.5(5) . . . 7_575 ?
B13 B4 B14 B15 146.1(7) . . . . ?
B13 B4 B14 B16 104.5(4) . . . . ?
B13 B4 B14 B17 42.6(5) . . . . ?
B13 B4 B15 C3 107.4(11) . . . . ?
B13 B4 B15 B14 -33.1(7) . . . . ?
B13 B4 B15 B15 70.9(10) . . . 7_575 ?
B13 B4 B15 B16 9.5(11) . . . . ?
B13 B4 B18 C3 -140.2(7) . . . . ?
B13 B4 B18 B4 -103.0(7) . . . 7_575 ?
B13 B4 B18 B13 -42.2(5) . . . 7_575 ?
B13 B13 B14 C4 102.7(6) 7_575 . . . ?
B13 B13 B14 B4 93.3(7) 7_575 . . . ?
B13 B13 B14 B15 63.66(10) 7_575 . . . ?
B13 B13 B14 B16 0.70(11) 7_575 . . . ?
B13 B13 B14 B17 -37.01(8) 7_575 . . . ?
B13 B13 B17 B14 37.31(7) 7_575 . . 7_575 ?
B13 B13 B17 B14 138.54(9) 7_575 . . . ?
B13 B13 B17 B16 101.00(9) 7_575 . . . ?
B13 B13 B18 C3 -98.84(8) 7_575 . . . ?
B13 B13 B18 C4 -137.8(6) 7_575 . . . ?
B13 B13 B18 C4 -36.3(5) 7_575 . . 7_575 ?
B13 B13 B18 B4 -131.6(7) 7_575 . . . ?
B13 B13 B18 B4 -42.1(7) 7_575 . . 7_575 ?
B13 B14 B15 C3 -2.13(13) . . . . ?
B13 B14 B15 C4 38.3(6) . . . . ?
B13 B14 B15 B4 30.0(7) . . . . ?
B13 B14 B15 B15 -63.64(10) . . . 7_575 ?
B13 B14 B15 B16 -101.06(12) . . . . ?
B13 B14 B16 B14 -1.12(18) . . . 7_575 ?
B13 B14 B16 B15 100.65(11) . . . . ?
B13 B14 B16 B15 62.52(14) . . . 7_575 ?
B13 B14 B16 B17 -37.57(11) . . . . ?
B13 B14 B17 B13 37.28(10) . . . 7_575 ?
B13 B14 B17 B14 101.18(14) . . . 7_575 ?
B13 B14 B17 B16 138.12(12) . . . . ?
B14 C4 B13 B13 -99.2(3) . . . 7_575 ?
B14 C4 B13 B17 -35.7(5) . . . . ?
B14 C4 B13 B18 -137.3(6) . . . . ?
B14 C4 B15 C3 134.0(5) . . . . ?
B14 C4 B15 B15 99.3(3) . . . 7_575 ?
B14 C4 B15 B16 36.3(5) . . . . ?
B14 C4 B18 C3 -96.2(8) . . . . ?
B14 C4 B18 C4 -58.9(12) . . . 7_575 ?
B14 C4 B18 B13 1.8(9) . . . 7_575 ?
B14 C4 B18 B13 39.2(5) . . . . ?
B14 B4 B13 B13 -104.0(3) . . . 7_575 ?
B14 B4 B13 B17 -42.5(5) . . . . ?
B14 B4 B13 B18 -145.3(7) . . . . ?
B14 B4 B15 C3 140.4(7) . . . . ?
B14 B4 B15 B15 103.9(3) . . . 7_575 ?
B14 B4 B15 B16 42.6(5) . . . . ?
B14 B4 B18 C3 -106.3(12) . . . . ?
B14 B4 B18 B4 -69.1(15) . . . 7_575 ?
B14 B4 B18 B13 -8.3(12) . . . 7_575 ?
B14 B4 B18 B13 33.9(8) . . . . ?
B14 B13 B17 B13 -138.54(9) . . . 7_575 ?
B14 B13 B17 B14 -101.23(15) . . . 7_575 ?
B14 B13 B17 B16 -37.54(8) . . . . ?
B14 B13 B18 C3 1.55(12) . . . . ?
B14 B13 B18 C4 -37.4(6) . . . . ?
B14 B13 B18 C4 64.1(6) . . . 7_575 ?
B14 B13 B18 B4 -31.2(7) . . . . ?
B14 B13 B18 B4 58.3(7) . . . 7_575 ?
B14 B13 B18 B13 100.39(10) . . . 7_575 ?
B14 B15 B16 B14 100.02(15) . . . 7_575 ?
B14 B15 B16 B15 137.89(9) . . . 7_575 ?
B14 B15 B16 B17 37.07(8) . . . . ?
B14 B16 B17 B13 101.31(12) . . . 7_575 ?
B14 B16 B17 B13 -37.59(9) 7_575 . . 7_575 ?
B14 B16 B17 B13 -101.31(12) 7_575 . . . ?
B14 B16 B17 B13 37.59(9) . . . . ?
B14 B16 B17 B14 138.90(15) . . . 7_575 ?
B14 B16 B17 B14 -138.90(15) 7_575 . . . ?
B15 C3 C4 B13 -105.0(7) . . . . ?
B15 C3 C4 B13 -68.2(8) 7_575 . . . ?
B15 C3 C4 B14 -40.7(6) . . . . ?
B15 C3 C4 B14 -3.9(9) 7_575 . . . ?
B15 C3 C4 B15 36.8(5) 7_575 . . . ?
B15 C3 C4 B18 -106.7(3) 7_575 . . . ?
B15 C3 C4 B18 -143.5(5) . . . . ?
B15 C3 B4 B13 -107.4(11) . . . . ?
B15 C3 B4 B13 -67.5(12) 7_575 . . . ?
B15 C3 B4 B14 -38.3(8) . . . . ?
B15 C3 B4 B14 1.6(14) 7_575 . . . ?
B15 C3 B4 B15 39.9(6) 7_575 . . . ?
B15 C3 B4 B18 -146.7(6) . . . . ?
B15 C3 B4 B18 -106.8(4) 7_575 . . . ?
B15 C3 B12 C1 124.83(13) . . . . ?
B15 C3 B12 C1 -50.0(2) . . . 7_575 ?
B15 C3 B12 C1 50.0(2) 7_575 . . . ?
B15 C3 B12 C1 -124.83(13) 7_575 . . 7_575 ?
B15 C3 B15 C4 -141.1(5) 7_575 . . . ?
B15 C3 B15 B4 -137.1(7) 7_575 . . . ?
B15 C3 B15 B14 -102.29(9) 7_575 . . . ?
B15 C3 B15 B16 -39.69(12) 7_575 . . . ?
B15 C3 B18 C4 -103.6(5) . . . 7_575 ?
B15 C3 B18 C4 34.8(5) . . . . ?
B15 C3 B18 C4 -34.7(5) 7_575 . . 7_575 ?
B15 C3 B18 C4 103.6(5) 7_575 . . . ?
B15 C3 B18 B4 100.8(6) 7_575 . . . ?
B15 C3 B18 B4 -31.9(6) 7_575 . . 7_575 ?
B15 C3 B18 B4 -100.8(6) . . . 7_575 ?
B15 C3 B18 B4 31.9(6) . . . . ?
B15 C3 B18 B13 3.10(11) 7_575 . . 7_575 ?
B15 C3 B18 B13 65.78(9) 7_575 . . . ?
B15 C3 B18 B13 -65.78(9) . . . 7_575 ?
B15 C3 B18 B13 -3.10(11) . . . . ?
B15 C4 B13 B13 -59.8(8) . . . 7_575 ?
B15 C4 B13 B14 39.4(5) . . . . ?
B15 C4 B13 B17 3.7(9) . . . . ?
B15 C4 B13 B18 -97.9(8) . . . . ?
B15 C4 B14 B13 -137.0(6) . . . . ?
B15 C4 B14 B16 -36.4(5) . . . . ?
B15 C4 B14 B17 -100.7(3) . . . . ?
B15 C4 B18 C3 -31.8(4) . . . . ?
B15 C4 B18 C4 5.5(12) . . . 7_575 ?
B15 C4 B18 B13 103.7(7) . . . . ?
B15 C4 B18 B13 66.2(7) . . . 7_575 ?
B15 B4 B13 B13 -70.8(10) . . . 7_575 ?
B15 B4 B13 B14 33.2(7) . . . . ?
B15 B4 B13 B17 -9.3(11) . . . . ?
B15 B4 B13 B18 -112.1(11) . . . . ?
B15 B4 B14 B13 -146.1(7) . . . . ?
B15 B4 B14 B16 -41.5(5) . . . . ?
B15 B4 B14 B17 -103.4(4) . . . . ?
B15 B4 B18 C3 -34.7(7) . . . . ?
B15 B4 B18 B4 2.5(15) . . . 7_575 ?
B15 B4 B18 B13 105.5(10) . . . . ?
B15 B4 B18 B13 63.2(10) . . . 7_575 ?
B15 B14 B16 B14 -101.78(13) . . . 7_575 ?
B15 B14 B16 B15 -38.13(10) . . . 7_575 ?
B15 B14 B16 B17 -138.22(12) . . . . ?
B15 B14 B17 B13 -101.03(11) . . . . ?
B15 B14 B17 B13 -63.75(14) . . . 7_575 ?
B15 B14 B17 B14 0.14(18) . . . 7_575 ?
B15 B14 B17 B16 37.09(11) . . . . ?
B15 B15 B16 B14 -37.87(7) 7_575 . . 7_575 ?
B15 B15 B16 B14 -137.89(9) 7_575 . . . ?
B15 B15 B16 B17 -100.82(9) 7_575 . . . ?
B15 B16 B17 B13 -63.94(9) 7_575 . . . ?
B15 B16 B17 B13 63.94(9) . . . 7_575 ?
B15 B16 B17 B13 0.22(11) . . . . ?
B15 B16 B17 B13 -0.23(11) 7_575 . . 7_575 ?
B15 B16 B17 B14 -101.53(11) 7_575 . . . ?
B15 B16 B17 B14 -37.37(9) . . . . ?
B15 B16 B17 B14 37.37(9) 7_575 . . 7_575 ?
B15 B16 B17 B14 101.53(11) . . . 7_575 ?
B16 B14 B15 C3 98.92(11) . . . . ?
B16 B14 B15 C4 139.4(6) . . . . ?
B16 B14 B15 B4 131.1(7) . . . . ?
B16 B14 B15 B15 37.42(8) . . . 7_575 ?
B16 B14 B17 B13 -138.12(12) . . . . ?
B16 B14 B17 B13 -100.84(13) . . . 7_575 ?
B16 B14 B17 B14 -36.95(13) . . . 7_575 ?
B17 B13 B14 C4 139.7(6) . . . . ?
B17 B13 B14 B4 130.3(7) . . . . ?
B17 B13 B14 B15 100.66(12) . . . . ?
B17 B13 B14 B16 37.70(11) . . . . ?
B17 B13 B18 C3 -61.56(12) . . . . ?
B17 B13 B18 C4 -100.5(6) . . . . ?
B17 B13 B18 C4 1.0(6) . . . 7_575 ?
B17 B13 B18 B4 -94.3(7) . . . . ?
B17 B13 B18 B4 -4.8(7) . . . 7_575 ?
B17 B13 B18 B13 37.28(13) . . . 7_575 ?
B17 B14 B15 C3 61.42(13) . . . . ?
B17 B14 B15 C4 101.9(6) . . . . ?
B17 B14 B15 B4 93.6(7) . . . . ?
B17 B14 B15 B15 -0.09(11) . . . 7_575 ?
B17 B14 B15 B16 -37.51(11) . . . . ?
B17 B14 B16 B14 36.44(13) . . . 7_575 ?
B17 B14 B16 B15 100.09(13) . . . 7_575 ?
B17 B14 B16 B15 138.22(12) . . . . ?
B18 C3 C4 B13 38.5(5) . . . . ?
B18 C3 C4 B14 102.8(8) . . . . ?
B18 C3 C4 B15 143.5(5) . . . . ?
B18 C3 B4 B13 39.3(8) . . . . ?
B18 C3 B4 B14 108.4(12) . . . . ?
B18 C3 B4 B15 146.7(6) . . . . ?
B18 C3 B12 C1 92.61(14) . . . 7_575 ?
B18 C3 B12 C1 -92.61(14) . . . . ?
B18 C3 B15 C4 -35.5(5) . . . . ?
B18 C3 B15 B4 -31.5(7) . . . . ?
B18 C3 B15 B14 3.33(12) . . . . ?
B18 C3 B15 B15 105.62(9) . . . 7_575 ?
B18 C3 B15 B16 65.93(12) . . . . ?
B18 C4 B13 B13 38.1(4) . . . 7_575 ?
B18 C4 B13 B14 137.3(6) . . . . ?
B18 C4 B13 B17 101.6(3) . . . . ?
B18 C4 B14 B13 -38.1(5) . . . . ?
B18 C4 B14 B15 98.9(8) . . . . ?
B18 C4 B14 B16 62.4(9) . . . . ?
B18 C4 B14 B17 -1.8(9) . . . . ?
B18 C4 B15 C3 31.3(4) . . . . ?
B18 C4 B15 B14 -102.7(7) . . . . ?
B18 C4 B15 B15 -3.4(7) . . . 7_575 ?
B18 C4 B15 B16 -66.4(7) . . . . ?
B18 B4 B13 B13 41.3(5) . . . 7_575 ?
B18 B4 B13 B14 145.3(7) . . . . ?
B18 B4 B13 B17 102.8(4) . . . . ?
B18 B4 B14 B13 -34.4(8) . . . . ?
B18 B4 B14 B15 111.6(12) . . . . ?
B18 B4 B14 B16 70.1(12) . . . . ?
B18 B4 B14 B17 8.2(12) . . . . ?
B18 B4 B15 C3 34.8(7) . . . . ?
B18 B4 B15 B14 -105.6(11) . . . . ?
B18 B4 B15 B15 -1.7(10) . . . 7_575 ?
B18 B4 B15 B16 -63.0(10) . . . . ?
B18 B13 B14 C4 39.4(6) . . . . ?
B18 B13 B14 B4 30.0(7) . . . . ?
B18 B13 B14 B15 0.38(14) . . . . ?
B18 B13 B14 B16 -62.58(13) . . . . ?
B18 B13 B14 B17 -100.29(12) . . . . ?
B18 B13 B17 B13 -37.23(13) . . . 7_575 ?
B18 B13 B17 B14 0.07(16) . . . 7_575 ?
B18 B13 B17 B14 101.30(12) . . . . ?
B18 B13 B17 B16 63.77(12) . . . . ?
